data_7719694
loop_
_publ_author_name
'Kaur, Bhupinder'
'Saha, Dipannita'
'Balakrishna, Maravanji S.'

_publ_section_title
;
 Triazolyl-phosphine with pyridyl functionality:
 Pd<sup>II</sup>/Pt<sup>II</sup> complexes and selective transfer
 semi-hydrogenation of alkynes using ethanol as a hydrogen source.
;
_journal_issue 45
_journal_name_full 'Dalton transactions (Cambridge, England : 2003)'
_journal_page_first 16900
_journal_page_last 16910
_journal_paper_doi 10.1039/d5dt02108a
_journal_volume 54
_journal_year 2025
_chemical_formula_moiety 'C26 H20 Cl N4 P Pd, C0.5 H Cl'
_chemical_formula_sum 'C26.5 H21 Cl2 N4 P Pd'
_chemical_formula_weight 603.74
_space_group_crystal_system monoclinic
_space_group_IT_number 15
_space_group_name_Hall '-C 2yc'
_space_group_name_H-M_alt 'C 1 2/c 1'
_atom_sites_solution_hydrogens geom
_audit_creation_date 2024-09-30
_audit_creation_method
;
Olex2 1.5
(compiled 2024.02.16 svn.r378c4104 for OlexSys, GUI svn.r6928)
;
_audit_update_record
;
2025-07-10 deposited with the CCDC.	2025-10-17 downloaded from the CCDC.
;
_cell_angle_alpha 90
_cell_angle_beta 98.490(3)
_cell_angle_gamma 90
_cell_formula_units_Z 8
_cell_length_a 16.4484(5)
_cell_length_b 9.2221(3)
_cell_length_c 32.1864(11)
_cell_measurement_reflns_used 6374
_cell_measurement_temperature 150.00(10)
_cell_measurement_theta_max 23.3910
_cell_measurement_theta_min 2.4890
_cell_volume 4828.8(3)
_computing_cell_refinement 'CrysAlisPro 1.171.41.93a (Rigaku OD, 2020)'
_computing_data_collection 'CrysAlisPro 1.171.41.93a (Rigaku OD, 2020)'
_computing_data_reduction 'CrysAlisPro 1.171.41.93a (Rigaku OD, 2020)'
_computing_molecular_graphics 'Olex2 1.5 (Dolomanov et al., 2009)'
_computing_publication_material 'Olex2 1.5 (Dolomanov et al., 2009)'
_computing_structure_refinement 'ShelXL (Sheldrick, 2015)'
_computing_structure_solution 'ShelXT (Sheldrick, 2015)'
_diffrn_ambient_temperature 150.15
_diffrn_detector_area_resol_mean 8
_diffrn_measured_fraction_theta_full 1.000
_diffrn_measured_fraction_theta_max 1.000
_diffrn_measurement_details
;
List of Runs (angles in degrees, time in seconds):

  # Type    Start    End  Width  t~exp~   \w     \q     \k     \f   Frames
#--------------------------------------------------------------------------
  1  \f    -70.27 209.73   1.00    2.00  77.29 -13.57  31.50    --   280
  2  \w    -65.46  -0.46   1.00    2.00    --  -15.34  94.56   1.16   65
  3  \f   -118.01 114.99   1.00    2.00  10.07 -13.57 -31.50    --   233
  4  \w   -110.10  15.90   1.00    2.00    --  -13.57 -59.25  71.08  126
  5  \f   -108.21 124.79   1.00    2.00  16.15 -13.57 -59.25    --   233
;
_diffrn_measurement_device 'abstract diffractometer'
_diffrn_measurement_device_type 'Bruker SMART APEX CCD area detector'
_diffrn_measurement_method '\w and \f scans'
_diffrn_radiation_type MoK\a
_diffrn_radiation_wavelength 0.71073
_diffrn_reflns_av_R_equivalents 0.1393
_diffrn_reflns_av_unetI/netI 0.0619
_diffrn_reflns_Laue_measured_fraction_full 1.000
_diffrn_reflns_Laue_measured_fraction_max 1.000
_diffrn_reflns_limit_h_max 19
_diffrn_reflns_limit_h_min -19
_diffrn_reflns_limit_k_max 10
_diffrn_reflns_limit_k_min -10
_diffrn_reflns_limit_l_max 38
_diffrn_reflns_limit_l_min -38
_diffrn_reflns_number 52816
_diffrn_reflns_point_group_measured_fraction_full 1.000
_diffrn_reflns_point_group_measured_fraction_max 1.000
_diffrn_reflns_theta_full 24.998
_diffrn_reflns_theta_max 24.998
_diffrn_reflns_theta_min 2.504
_exptl_absorpt_coefficient_mu 1.081
_exptl_absorpt_correction_T_max 1.00000
_exptl_absorpt_correction_T_min 0.77629
_exptl_absorpt_correction_type multi-scan
_exptl_absorpt_process_details
;
CrysAlisPro 1.171.41.93a (Rigaku Oxford Diffraction, 2020)
Empirical absorption correction using spherical harmonics,
implemented in SCALE3 ABSPACK scaling algorithm.
;
_exptl_crystal_colour yellow
_exptl_crystal_colour_primary yellow
_exptl_crystal_density_diffrn 1.661
_exptl_crystal_description block
_exptl_crystal_F_000 2424
_exptl_crystal_size_max 0.102
_exptl_crystal_size_mid 0.061
_exptl_crystal_size_min 0.045
_refine_diff_density_max 0.910
_refine_diff_density_min -0.961
_refine_diff_density_rms 0.115
_refine_ls_extinction_method none
_refine_ls_goodness_of_fit_ref 1.031
_refine_ls_hydrogen_treatment constr
_refine_ls_matrix_type full
_refine_ls_number_parameters 312
_refine_ls_number_reflns 4245
_refine_ls_number_restraints 0
_refine_ls_restrained_S_all 1.031
_refine_ls_R_factor_all 0.0690
_refine_ls_R_factor_gt 0.0435
_refine_ls_shift/su_max 0.000
_refine_ls_shift/su_mean 0.000
_refine_ls_structure_factor_coef Fsqd
_refine_ls_weighting_details 'w=1/[\s^2^(Fo^2^)+(0.0404P)^2^+18.1422P] where P=(Fo^2^+2Fc^2^)/3'
_refine_ls_weighting_scheme calc
_refine_ls_wR_factor_gt 0.0935
_refine_ls_wR_factor_ref 0.1074
_reflns_Friedel_coverage 0.000
_reflns_number_gt 3174
_reflns_number_total 4245
_reflns_threshold_expression 'I > 2\s(I)'
_cod_data_source_file d5dt02108a2.cif
_cod_data_source_block compound_4
_cod_depositor_comments 'Adding full bibliography for 7719692--7719696.cif.'
_cod_original_formula_sum 'C26.50 H21 Cl2 N4 P Pd'
_cod_database_code 7719694
_shelx_shelxl_version_number 2018/3
_shelx_space_group_comment
;
The symmetry employed for this shelxl refinement is uniquely defined
by the following loop, which should always be used as a source of
symmetry information in preference to the above space-group names.
They are only intended as comments.
;
_shelx_estimated_absorpt_t_max 0.953
_shelx_estimated_absorpt_t_min 0.898
_olex2_refinement_description
;
1. Others
 Fixed Sof: H27A(0.5) H27B(0.5)
2.a Secondary CH2 refined with riding coordinates:
 C21(H21A,H21B), C27(H27A,H27B)
2.b Aromatic/amide H refined with riding coordinates:
 C16(H16), C14(H14), C26(H26), C20(H20), C10(H10), C13(H13), C17(H17),
 C12(H12), C7(H7), C25(H25), C23(H23), C19(H19), C4(H4), C11(H11), C5(H5),
 C24(H24), C18(H18), C6(H6)
;
_olex2_submission_special_instructions 'No special instructions were received'
_oxdiff_exptl_absorpt_empirical_details
;
Empirical correction (ABSPACK) includes:
- Absorption correction using spherical harmonics
- Frame scaling
;

loop_
_space_group_symop_operation_xyz
'x, y, z'
'-x, y, -z+1/2'
'x+1/2, y+1/2, z'
'-x+1/2, y+1/2, -z+1/2'
'-x, -y, -z'
'x, -y, z-1/2'
'-x+1/2, -y+1/2, -z'
'x+1/2, -y+1/2, z-1/2'

loop_
_atom_site_label
_atom_site_type_symbol
_atom_site_fract_x
_atom_site_fract_y
_atom_site_fract_z
_atom_site_U_iso_or_equiv
_atom_site_adp_type
_atom_site_occupancy
_atom_site_site_symmetry_order
_atom_site_calc_flag
_atom_site_refinement_flags_posn
_atom_site_refinement_flags_adp
_atom_site_refinement_flags_occupancy
_atom_site_disorder_assembly
_atom_site_disorder_group
Pd1 Pd 0.41644(2) 0.27894(4) 0.41822(2) 0.02233(13) Uani 1 1 d . . . . .
Cl1 Cl 0.36936(8) 0.13062(13) 0.47028(4) 0.0300(3) Uani 1 1 d . . . . .
P1 P 0.31209(7) 0.21810(14) 0.36894(4) 0.0221(3) Uani 1 1 d . . . . .
Cl2 Cl 0.42251(9) -0.10765(18) 0.26715(5) 0.0485(4) Uani 1 1 d . . . . .
N1 N 0.5267(2) 0.3346(4) 0.45999(13) 0.0231(9) Uani 1 1 d . . . . .
N2 N 0.4986(2) 0.5275(4) 0.38810(13) 0.0250(9) Uani 1 1 d . . . . .
N3 N 0.5185(2) 0.6041(4) 0.35467(14) 0.0301(10) Uani 1 1 d . . . . .
N4 N 0.4818(3) 0.5397(4) 0.32077(14) 0.0301(10) Uani 1 1 d . . . . .
C1 C 0.4494(3) 0.4121(5) 0.37577(16) 0.0224(11) Uani 1 1 d . . . . .
C22 C 0.5639(3) 0.4656(5) 0.45959(16) 0.0258(11) Uani 1 1 d . . . . .
C15 C 0.2861(3) 0.0263(5) 0.37330(15) 0.0247(11) Uani 1 1 d . . . . .
C9 C 0.2202(3) 0.3240(5) 0.37411(16) 0.0245(11) Uani 1 1 d . . . . .
C8 C 0.3271(3) 0.2366(5) 0.31406(16) 0.0250(11) Uani 1 1 d . . . . .
C16 C 0.3457(3) -0.0751(5) 0.36525(16) 0.0284(12) Uani 1 1 d . . . . .
H16 H 0.396048 -0.043193 0.357204 0.034 Uiso 1 1 calc R U . . .
C3 C 0.3843(3) 0.3353(5) 0.30165(16) 0.0270(12) Uani 1 1 d . . . . .
C14 C 0.1997(3) 0.3455(5) 0.41448(17) 0.0276(12) Uani 1 1 d . . . . .
H14 H 0.232131 0.302186 0.438117 0.033 Uiso 1 1 calc R U . . .
C2 C 0.4379(3) 0.4227(5) 0.33233(16) 0.0263(12) Uani 1 1 d . . . . .
C26 C 0.5639(3) 0.2300(5) 0.48541(16) 0.0284(12) Uani 1 1 d . . . . .
H26 H 0.538333 0.137643 0.485582 0.034 Uiso 1 1 calc R U . . .
C20 C 0.2142(3) -0.0206(5) 0.38562(17) 0.0296(12) Uani 1 1 d . . . . .
H20 H 0.173981 0.047985 0.391093 0.036 Uiso 1 1 calc R U . . .
C10 C 0.1717(3) 0.3879(5) 0.33978(17) 0.0288(12) Uani 1 1 d . . . . .
H10 H 0.184735 0.373187 0.312303 0.035 Uiso 1 1 calc R U . . .
C13 C 0.1318(3) 0.4304(5) 0.41995(17) 0.0286(12) Uani 1 1 d . . . . .
H13 H 0.118016 0.444864 0.447286 0.034 Uiso 1 1 calc R U . . .
C21 C 0.5221(3) 0.5802(5) 0.43099(16) 0.0277(12) Uani 1 1 d . . . . .
H21A H 0.472422 0.614038 0.442106 0.033 Uiso 1 1 calc R U . . .
H21B H 0.559608 0.664092 0.430649 0.033 Uiso 1 1 calc R U . . .
C17 C 0.3304(3) -0.2221(6) 0.36916(17) 0.0308(12) Uani 1 1 d . . . . .
H17 H 0.369886 -0.291164 0.363090 0.037 Uiso 1 1 calc R U . . .
C12 C 0.0844(3) 0.4937(6) 0.38541(18) 0.0316(13) Uani 1 1 d . . . . .
H12 H 0.038203 0.551286 0.389163 0.038 Uiso 1 1 calc R U . . .
C7 C 0.2748(3) 0.1599(6) 0.28355(16) 0.0295(12) Uani 1 1 d . . . . .
H7 H 0.236708 0.092923 0.292132 0.035 Uiso 1 1 calc R U . . .
C25 C 0.6377(3) 0.2526(5) 0.51115(17) 0.0291(12) Uani 1 1 d . . . . .
H25 H 0.662782 0.176344 0.528323 0.035 Uiso 1 1 calc R U . . .
C23 C 0.6375(3) 0.4932(6) 0.48533(17) 0.0317(13) Uani 1 1 d . . . . .
H23 H 0.662359 0.586018 0.484805 0.038 Uiso 1 1 calc R U . . .
C19 C 0.1997(3) -0.1671(6) 0.39010(17) 0.0317(12) Uani 1 1 d . . . . .
H19 H 0.149835 -0.198189 0.398826 0.038 Uiso 1 1 calc R U . . .
C4 C 0.3861(3) 0.3527(6) 0.25863(17) 0.0322(13) Uani 1 1 d . . . . .
H4 H 0.424358 0.418576 0.249584 0.039 Uiso 1 1 calc R U . . .
C11 C 0.1044(3) 0.4730(5) 0.34544(17) 0.0307(12) Uani 1 1 d . . . . .
H11 H 0.072108 0.517012 0.321911 0.037 Uiso 1 1 calc R U . . .
C5 C 0.3336(3) 0.2763(6) 0.22897(17) 0.0358(13) Uani 1 1 d . . . . .
H5 H 0.335940 0.290243 0.199925 0.043 Uiso 1 1 calc R U . . .
C24 C 0.6748(3) 0.3872(6) 0.51167(16) 0.0327(13) Uani 1 1 d . . . . .
H24 H 0.724796 0.406151 0.529718 0.039 Uiso 1 1 calc R U . . .
C18 C 0.2571(3) -0.2690(5) 0.38202(16) 0.0303(12) Uani 1 1 d . . . . .
H18 H 0.246921 -0.369491 0.385153 0.036 Uiso 1 1 calc R U . . .
C6 C 0.2774(3) 0.1791(6) 0.24148(17) 0.0360(14) Uani 1 1 d . . . . .
H6 H 0.241091 0.126624 0.221165 0.043 Uiso 1 1 calc R U . . .
C27 C 0.500000 -0.2151(9) 0.250000 0.049(2) Uani 1 2 d S T P . .
H27A H 0.475078 -0.278241 0.226671 0.059 Uiso 0.5 1 calc R U P . .
H27B H 0.524922 -0.278240 0.273330 0.059 Uiso 0.5 1 calc R U P . .

loop_
_atom_site_aniso_label
_atom_site_aniso_U_11
_atom_site_aniso_U_22
_atom_site_aniso_U_33
_atom_site_aniso_U_23
_atom_site_aniso_U_13
_atom_site_aniso_U_12
Pd1 0.0232(2) 0.0246(2) 0.0194(2) 0.00071(17) 0.00424(16) -0.00377(16)
Cl1 0.0331(7) 0.0339(7) 0.0232(7) 0.0065(5) 0.0047(6) -0.0080(5)
P1 0.0219(6) 0.0243(7) 0.0208(7) 0.0002(6) 0.0054(5) -0.0018(5)
Cl2 0.0376(8) 0.0761(11) 0.0325(9) -0.0088(8) 0.0072(7) 0.0047(7)
N1 0.023(2) 0.021(2) 0.025(2) -0.0003(18) 0.0056(18) -0.0036(17)
N2 0.022(2) 0.027(2) 0.028(3) 0.0068(19) 0.0081(18) -0.0039(18)
N3 0.022(2) 0.034(3) 0.036(3) 0.010(2) 0.010(2) -0.0007(19)
N4 0.029(2) 0.034(2) 0.029(3) 0.008(2) 0.008(2) -0.0046(19)
C1 0.018(2) 0.024(3) 0.026(3) 0.002(2) 0.003(2) 0.001(2)
C22 0.027(3) 0.030(3) 0.023(3) -0.006(2) 0.010(2) 0.001(2)
C15 0.028(3) 0.025(3) 0.019(3) -0.001(2) -0.001(2) -0.003(2)
C9 0.025(3) 0.025(3) 0.024(3) -0.004(2) 0.006(2) -0.005(2)
C8 0.023(3) 0.031(3) 0.022(3) -0.004(2) 0.007(2) 0.004(2)
C16 0.024(3) 0.035(3) 0.027(3) 0.004(2) 0.005(2) 0.000(2)
C3 0.027(3) 0.032(3) 0.024(3) 0.007(2) 0.009(2) 0.014(2)
C14 0.026(3) 0.024(3) 0.032(3) -0.002(2) 0.004(2) -0.004(2)
C2 0.023(3) 0.035(3) 0.021(3) 0.006(2) 0.004(2) 0.001(2)
C26 0.033(3) 0.028(3) 0.026(3) 0.000(2) 0.009(2) 0.007(2)
C20 0.027(3) 0.031(3) 0.032(3) -0.004(2) 0.008(2) -0.001(2)
C10 0.032(3) 0.030(3) 0.024(3) -0.008(2) 0.004(2) -0.003(2)
C13 0.036(3) 0.024(3) 0.028(3) -0.006(2) 0.013(2) -0.002(2)
C21 0.024(3) 0.030(3) 0.028(3) -0.006(2) 0.001(2) -0.004(2)
C17 0.027(3) 0.033(3) 0.031(3) -0.001(2) -0.001(2) 0.011(2)
C12 0.021(3) 0.032(3) 0.042(4) -0.004(3) 0.006(3) -0.001(2)
C7 0.031(3) 0.036(3) 0.023(3) 0.001(2) 0.009(2) 0.000(2)
C25 0.027(3) 0.035(3) 0.025(3) -0.006(2) 0.003(2) 0.005(2)
C23 0.023(3) 0.036(3) 0.036(3) -0.010(3) 0.005(2) -0.005(2)
C19 0.039(3) 0.030(3) 0.029(3) -0.003(2) 0.012(3) -0.007(2)
C4 0.033(3) 0.038(3) 0.027(3) 0.008(3) 0.012(2) 0.004(2)
C11 0.025(3) 0.037(3) 0.029(3) 0.001(2) -0.002(2) 0.000(2)
C5 0.045(3) 0.043(3) 0.020(3) 0.001(3) 0.005(3) 0.008(3)
C24 0.027(3) 0.045(3) 0.025(3) -0.008(3) -0.001(2) 0.003(2)
C18 0.043(3) 0.024(3) 0.023(3) -0.001(2) 0.001(2) -0.005(2)
C6 0.046(3) 0.042(3) 0.018(3) -0.006(2) 0.000(3) -0.010(3)
C27 0.065(6) 0.046(5) 0.045(6) 0.000 0.036(5) 0.000

loop_
_atom_type_symbol
_atom_type_description
_atom_type_scat_dispersion_real
_atom_type_scat_dispersion_imag
_atom_type_scat_source
C C 0.0033 0.0016 'International Tables Vol C Tables 4.2.6.8 and 6.1.1.4'
H H 0.0000 0.0000 'International Tables Vol C Tables 4.2.6.8 and 6.1.1.4'
Cl Cl 0.1484 0.1585 'International Tables Vol C Tables 4.2.6.8 and 6.1.1.4'
N N 0.0061 0.0033 'International Tables Vol C Tables 4.2.6.8 and 6.1.1.4'
P P 0.1023 0.0942 'International Tables Vol C Tables 4.2.6.8 and 6.1.1.4'
Pd Pd -0.9988 1.0072 'International Tables Vol C Tables 4.2.6.8 and 6.1.1.4'

loop_
_geom_angle_atom_site_label_1
_geom_angle_atom_site_label_2
_geom_angle_atom_site_label_3
_geom_angle
_geom_angle_site_symmetry_1
_geom_angle_site_symmetry_3
_geom_angle_publ_flag
P1 Pd1 Cl1 93.43(5) . . ?
N1 Pd1 Cl1 91.66(11) . . ?
N1 Pd1 P1 173.04(11) . . ?
C1 Pd1 Cl1 175.88(14) . . ?
C1 Pd1 P1 85.72(14) . . ?
C1 Pd1 N1 89.54(17) . . ?
C15 P1 Pd1 110.64(16) . . ?
C9 P1 Pd1 111.16(16) . . ?
C9 P1 C15 107.7(2) . . ?
C8 P1 Pd1 117.67(16) . . ?
C8 P1 C15 103.4(2) . . ?
C8 P1 C9 105.6(2) . . ?
C22 N1 Pd1 123.1(3) . . ?
C26 N1 Pd1 118.2(3) . . ?
C26 N1 C22 118.5(4) . . ?
N3 N2 C21 120.7(4) . . ?
C1 N2 N3 112.1(4) . . ?
C1 N2 C21 126.8(4) . . ?
N4 N3 N2 106.7(4) . . ?
N3 N4 C2 109.0(4) . . ?
N2 C1 Pd1 119.8(4) . . ?
N2 C1 C2 103.1(4) . . ?
C2 C1 Pd1 137.1(4) . . ?
N1 C22 C21 117.9(4) . . ?
N1 C22 C23 121.0(5) . . ?
C23 C22 C21 121.2(5) . . ?
C16 C15 P1 116.8(4) . . ?
C20 C15 P1 123.2(4) . . ?
C20 C15 C16 119.9(4) . . ?
C14 C9 P1 118.3(4) . . ?
C10 C9 P1 122.5(4) . . ?
C10 C9 C14 119.1(5) . . ?
C3 C8 P1 121.7(4) . . ?
C7 C8 P1 118.4(4) . . ?
C7 C8 C3 119.6(5) . . ?
C15 C16 H16 120.3 . . ?
C17 C16 C15 119.5(5) . . ?
C17 C16 H16 120.3 . . ?
C8 C3 C2 121.7(5) . . ?
C4 C3 C8 117.9(5) . . ?
C4 C3 C2 120.3(5) . . ?
C9 C14 H14 120.0 . . ?
C13 C14 C9 120.1(5) . . ?
C13 C14 H14 120.0 . . ?
N4 C2 C1 109.2(4) . . ?
N4 C2 C3 122.4(4) . . ?
C1 C2 C3 128.3(4) . . ?
N1 C26 H26 118.8 . . ?
N1 C26 C25 122.3(5) . . ?
C25 C26 H26 118.8 . . ?
C15 C20 H20 119.8 . . ?
C15 C20 C19 120.4(5) . . ?
C19 C20 H20 119.8 . . ?
C9 C10 H10 119.7 . . ?
C11 C10 C9 120.5(5) . . ?
C11 C10 H10 119.7 . . ?
C14 C13 H13 120.0 . . ?
C12 C13 C14 120.0(5) . . ?
C12 C13 H13 120.0 . . ?
N2 C21 C22 112.3(4) . . ?
N2 C21 H21A 109.2 . . ?
N2 C21 H21B 109.2 . . ?
C22 C21 H21A 109.2 . . ?
C22 C21 H21B 109.2 . . ?
H21A C21 H21B 107.9 . . ?
C16 C17 H17 119.9 . . ?
C16 C17 C18 120.3(5) . . ?
C18 C17 H17 119.9 . . ?
C13 C12 H12 119.9 . . ?
C11 C12 C13 120.2(5) . . ?
C11 C12 H12 119.9 . . ?
C8 C7 H7 119.2 . . ?
C6 C7 C8 121.5(5) . . ?
C6 C7 H7 119.2 . . ?
C26 C25 H25 120.3 . . ?
C26 C25 C24 119.4(5) . . ?
C24 C25 H25 120.3 . . ?
C22 C23 H23 119.7 . . ?
C24 C23 C22 120.5(5) . . ?
C24 C23 H23 119.7 . . ?
C20 C19 H19 119.6 . . ?
C20 C19 C18 120.8(5) . . ?
C18 C19 H19 119.6 . . ?
C3 C4 H4 119.3 . . ?
C5 C4 C3 121.5(5) . . ?
C5 C4 H4 119.3 . . ?
C10 C11 H11 120.0 . . ?
C12 C11 C10 120.1(5) . . ?
C12 C11 H11 120.0 . . ?
C4 C5 H5 119.9 . . ?
C4 C5 C6 120.2(5) . . ?
C6 C5 H5 119.9 . . ?
C25 C24 H24 120.9 . . ?
C23 C24 C25 118.3(5) . . ?
C23 C24 H24 120.9 . . ?
C17 C18 H18 120.4 . . ?
C19 C18 C17 119.2(5) . . ?
C19 C18 H18 120.4 . . ?
C7 C6 C5 119.2(5) . . ?
C7 C6 H6 120.4 . . ?
C5 C6 H6 120.4 . . ?
Cl2 C27 Cl2 111.7(5) . 2_655 ?
Cl2 C27 H27A 109.3 . . ?
Cl2 C27 H27A 109.3 2_655 . ?
Cl2 C27 H27B 109.3 . . ?
Cl2 C27 H27B 109.3 2_655 . ?
H27A C27 H27B 107.9 . . ?

loop_
_geom_bond_atom_site_label_1
_geom_bond_atom_site_label_2
_geom_bond_distance
_geom_bond_site_symmetry_2
_geom_bond_publ_flag
Pd1 Cl1 2.3794(12) . ?
Pd1 P1 2.2299(13) . ?
Pd1 N1 2.154(4) . ?
Pd1 C1 1.972(5) . ?
P1 C15 1.830(5) . ?
P1 C9 1.828(5) . ?
P1 C8 1.827(5) . ?
Cl2 C27 1.766(5) . ?
N1 C22 1.355(6) . ?
N1 C26 1.352(6) . ?
N2 N3 1.366(6) . ?
N2 C1 1.360(6) . ?
N2 C21 1.461(6) . ?
N3 N4 1.309(6) . ?
N4 C2 1.380(6) . ?
C1 C2 1.386(7) . ?
C22 C21 1.500(7) . ?
C22 C23 1.386(7) . ?
C15 C16 1.406(7) . ?
C15 C20 1.372(7) . ?
C9 C14 1.403(7) . ?
C9 C10 1.394(7) . ?
C8 C3 1.408(7) . ?
C8 C7 1.398(7) . ?
C16 H16 0.9500 . ?
C16 C17 1.388(7) . ?
C3 C2 1.465(7) . ?
C3 C4 1.399(7) . ?
C14 H14 0.9500 . ?
C14 C13 1.397(7) . ?
C26 H26 0.9500 . ?
C26 C25 1.381(7) . ?
C20 H20 0.9500 . ?
C20 C19 1.383(7) . ?
C10 H10 0.9500 . ?
C10 C11 1.390(7) . ?
C13 H13 0.9500 . ?
C13 C12 1.388(7) . ?
C21 H21A 0.9900 . ?
C21 H21B 0.9900 . ?
C17 H17 0.9500 . ?
C17 C18 1.400(7) . ?
C12 H12 0.9500 . ?
C12 C11 1.387(7) . ?
C7 H7 0.9500 . ?
C7 C6 1.372(7) . ?
C25 H25 0.9500 . ?
C25 C24 1.382(7) . ?
C23 H23 0.9500 . ?
C23 C24 1.378(7) . ?
C19 H19 0.9500 . ?
C19 C18 1.383(7) . ?
C4 H4 0.9500 . ?
C4 C5 1.383(7) . ?
C11 H11 0.9500 . ?
C5 H5 0.9500 . ?
C5 C6 1.390(8) . ?
C24 H24 0.9500 . ?
C18 H18 0.9500 . ?
C6 H6 0.9500 . ?
C27 H27A 0.9900 . ?
C27 H27B 0.9900 . ?

loop_
_geom_torsion_atom_site_label_1
_geom_torsion_atom_site_label_2
_geom_torsion_atom_site_label_3
_geom_torsion_atom_site_label_4
_geom_torsion
_geom_torsion_site_symmetry_1
_geom_torsion_site_symmetry_2
_geom_torsion_site_symmetry_3
_geom_torsion_site_symmetry_4
_geom_torsion_publ_flag
Pd1 P1 C15 C16 -65.6(4) . . . . ?
Pd1 P1 C15 C20 111.5(4) . . . . ?
Pd1 P1 C9 C14 -43.0(4) . . . . ?
Pd1 P1 C9 C10 134.7(4) . . . . ?
Pd1 P1 C8 C3 -25.2(5) . . . . ?
Pd1 P1 C8 C7 160.6(3) . . . . ?
Pd1 N1 C22 C21 5.1(6) . . . . ?
Pd1 N1 C22 C23 -176.0(4) . . . . ?
Pd1 N1 C26 C25 175.5(4) . . . . ?
Pd1 C1 C2 N4 -176.4(4) . . . . ?
Pd1 C1 C2 C3 7.9(8) . . . . ?
P1 C15 C16 C17 178.3(4) . . . . ?
P1 C15 C20 C19 -177.1(4) . . . . ?
P1 C9 C14 C13 177.5(4) . . . . ?
P1 C9 C10 C11 -177.1(4) . . . . ?
P1 C8 C3 C2 3.3(6) . . . . ?
P1 C8 C3 C4 -173.9(4) . . . . ?
P1 C8 C7 C6 173.7(4) . . . . ?
N1 C22 C21 N2 -50.4(6) . . . . ?
N1 C22 C23 C24 0.6(8) . . . . ?
N1 C26 C25 C24 1.0(8) . . . . ?
N2 N3 N4 C2 0.5(5) . . . . ?
N2 C1 C2 N4 1.6(5) . . . . ?
N2 C1 C2 C3 -174.1(5) . . . . ?
N3 N2 C1 Pd1 177.1(3) . . . . ?
N3 N2 C1 C2 -1.3(5) . . . . ?
N3 N2 C21 C22 -130.1(4) . . . . ?
N3 N4 C2 C1 -1.3(5) . . . . ?
N3 N4 C2 C3 174.7(4) . . . . ?
C1 N2 N3 N4 0.6(5) . . . . ?
C1 N2 C21 C22 57.2(6) . . . . ?
C22 N1 C26 C25 0.7(7) . . . . ?
C22 C23 C24 C25 1.1(8) . . . . ?
C15 P1 C9 C14 78.4(4) . . . . ?
C15 P1 C9 C10 -103.9(4) . . . . ?
C15 P1 C8 C3 -147.5(4) . . . . ?
C15 P1 C8 C7 38.4(4) . . . . ?
C15 C16 C17 C18 -1.6(8) . . . . ?
C15 C20 C19 C18 -0.4(8) . . . . ?
C9 P1 C15 C16 172.8(4) . . . . ?
C9 P1 C15 C20 -10.2(5) . . . . ?
C9 P1 C8 C3 99.5(4) . . . . ?
C9 P1 C8 C7 -74.6(4) . . . . ?
C9 C14 C13 C12 0.0(7) . . . . ?
C9 C10 C11 C12 -0.7(7) . . . . ?
C8 P1 C15 C16 61.3(4) . . . . ?
C8 P1 C15 C20 -121.7(5) . . . . ?
C8 P1 C9 C14 -171.7(4) . . . . ?
C8 P1 C9 C10 6.0(5) . . . . ?
C8 C3 C2 N4 -166.4(4) . . . . ?
C8 C3 C2 C1 8.8(8) . . . . ?
C8 C3 C4 C5 0.1(7) . . . . ?
C8 C7 C6 C5 0.5(8) . . . . ?
C16 C15 C20 C19 -0.1(8) . . . . ?
C16 C17 C18 C19 1.0(8) . . . . ?
C3 C8 C7 C6 -0.6(8) . . . . ?
C3 C4 C5 C6 -0.2(8) . . . . ?
C14 C9 C10 C11 0.6(7) . . . . ?
C14 C13 C12 C11 -0.1(7) . . . . ?
C2 C3 C4 C5 -177.1(5) . . . . ?
C26 N1 C22 C21 179.6(4) . . . . ?
C26 N1 C22 C23 -1.5(7) . . . . ?
C26 C25 C24 C23 -1.9(8) . . . . ?
C20 C15 C16 C17 1.1(8) . . . . ?
C20 C19 C18 C17 0.0(8) . . . . ?
C10 C9 C14 C13 -0.2(7) . . . . ?
C13 C12 C11 C10 0.5(7) . . . . ?
C21 N2 N3 N4 -173.1(4) . . . . ?
C21 N2 C1 Pd1 -9.8(6) . . . . ?
C21 N2 C1 C2 171.9(4) . . . . ?
C21 C22 C23 C24 179.5(5) . . . . ?
C7 C8 C3 C2 177.4(4) . . . . ?
C7 C8 C3 C4 0.2(7) . . . . ?
C23 C22 C21 N2 130.7(5) . . . . ?
C4 C3 C2 N4 10.7(7) . . . . ?
C4 C3 C2 C1 -174.2(5) . . . . ?
C4 C5 C6 C7 -0.1(8) . . . . ?
